data_1505015
loop_
_publ_author_name
'Yao, Liang-Feng'
'Shi, Min'

_publ_section_title
;
 Lewis acid-catalyzed cascade reactions of arylmethylenecyclopropanes with
 1,1,3-triarylprop-2-yn-1-ols or their methyl ethers.
;
_journal_issue 25
_journal_name_full 'Organic letters'
_journal_page_first 5187
_journal_page_last 5190
_journal_paper_doi 10.1021/ol7022592
_journal_volume 9
_journal_year 2007
_chemical_formula_sum 'C39 H34 O2'
_chemical_formula_weight 534.66
_chemical_name_systematic
; 
 ? 
;
_space_group_IT_number 14
_symmetry_cell_setting monoclinic
_symmetry_space_group_name_Hall '-P 2ybc'
_symmetry_space_group_name_H-M 'P 1 21/c 1'
_atom_sites_solution_hydrogens geom
_atom_sites_solution_primary direct
_atom_sites_solution_secondary difmap
_audit_creation_method SHELXL-97
_cell_angle_alpha 90.00
_cell_angle_beta 111.828(2)
_cell_angle_gamma 90.00
_cell_formula_units_Z 4
_cell_length_a 11.9815(12)
_cell_length_b 28.144(3)
_cell_length_c 9.7933(10)
_cell_measurement_reflns_used 2169
_cell_measurement_temperature 293(2)
_cell_measurement_theta_max 47.716
_cell_measurement_theta_min 4.668
_cell_volume 3065.6(5)
_computing_cell_refinement 'Bruker SMART'
_computing_data_collection 'Bruker SMART'
_computing_data_reduction 'Bruker SHELXTL'
_computing_molecular_graphics 'Bruker SHELXTL'
_computing_publication_material 'Bruker SHELXTL'
_computing_structure_refinement 'SHELXL-97 (Sheldrick, 1997)'
_computing_structure_solution 'SHELXS-97 (Sheldrick, 1990)'
_diffrn_ambient_temperature 293(2)
_diffrn_measured_fraction_theta_full 0.995
_diffrn_measured_fraction_theta_max 0.995
_diffrn_measurement_device_type 'CCD area detector'
_diffrn_measurement_method 'phi and omega scans'
_diffrn_radiation_monochromator graphite
_diffrn_radiation_source 'fine-focus sealed tube'
_diffrn_radiation_type MoK\a
_diffrn_radiation_wavelength 0.71073
_diffrn_reflns_av_R_equivalents 0.0887
_diffrn_reflns_av_sigmaI/netI 0.0946
_diffrn_reflns_limit_h_max 15
_diffrn_reflns_limit_h_min -14
_diffrn_reflns_limit_k_max 35
_diffrn_reflns_limit_k_min -33
_diffrn_reflns_limit_l_max 12
_diffrn_reflns_limit_l_min -12
_diffrn_reflns_number 17934
_diffrn_reflns_theta_full 27.00
_diffrn_reflns_theta_max 27.00
_diffrn_reflns_theta_min 1.97
_exptl_absorpt_coefficient_mu 0.070
_exptl_absorpt_correction_T_max 1.0000
_exptl_absorpt_correction_T_min 0.7936
_exptl_absorpt_correction_type empirical
_exptl_absorpt_process_details sadabs
_exptl_crystal_colour colorless
_exptl_crystal_density_diffrn 1.158
_exptl_crystal_density_method 'not measured'
_exptl_crystal_description prismatic
_exptl_crystal_F_000 1136
_exptl_crystal_size_max 0.501
_exptl_crystal_size_mid 0.439
_exptl_crystal_size_min 0.287
_refine_diff_density_max 0.148
_refine_diff_density_min -0.159
_refine_diff_density_rms 0.037
_refine_ls_extinction_coef 0.0031(6)
_refine_ls_extinction_expression Fc^*^=kFc[1+0.001xFc^2^\l^3^/sin(2\q)]^-1/4^
_refine_ls_extinction_method SHELXL
_refine_ls_goodness_of_fit_ref 0.813
_refine_ls_hydrogen_treatment mixed
_refine_ls_matrix_type full
_refine_ls_number_parameters 376
_refine_ls_number_reflns 6659
_refine_ls_number_restraints 1
_refine_ls_restrained_S_all 0.813
_refine_ls_R_factor_all 0.1335
_refine_ls_R_factor_gt 0.0520
_refine_ls_shift/su_max 0.000
_refine_ls_shift/su_mean 0.000
_refine_ls_structure_factor_coef Fsqd
_refine_ls_weighting_details 'calc w=1/[\s^2^(Fo^2^)+(0.0563P)^2^+0.0000P] where P=(Fo^2^+2Fc^2^)/3'
_refine_ls_weighting_scheme calc
_refine_ls_wR_factor_gt 0.1163
_refine_ls_wR_factor_ref 0.1447
_reflns_number_gt 2901
_reflns_number_total 6659
_reflns_threshold_expression >2sigma(I)
_cod_data_source_file cd27299.cif
_cod_data_source_block cd27299
_cod_depositor_comments
;
The following automatic conversions were performed:

'_symmetry_cell_setting' value 'Monoclinic' changed to 'monoclinic'
according to /home/saulius/struct/CIF-dictionaries/cif_core.dic
dictionary named 'cif_core.dic' version 2.4.1 from 2010-06-29.

Automatic conversion script
Id: cif_fix_values 1715 2011-07-08 13:25:40Z adriana 
;
_cod_original_sg_symbol_H-M P2(1)/c
_cod_database_code 1505015

loop_
_symmetry_equiv_pos_as_xyz
'x, y, z'
'-x, y+1/2, -z+1/2'
'-x, -y, -z'
'x, -y-1/2, z-1/2'

loop_
_atom_site_label
_atom_site_type_symbol
_atom_site_fract_x
_atom_site_fract_y
_atom_site_fract_z
_atom_site_U_iso_or_equiv
_atom_site_adp_type
_atom_site_occupancy
_atom_site_symmetry_multiplicity
_atom_site_calc_flag
_atom_site_refinement_flags
O1 O 0.04550(15) 0.09918(6) 0.64774(17) 0.0808(5) Uani 1 1 d .
O2 O 0.07474(17) 0.21683(6) 0.51506(18) 0.0897(5) Uani 1 1 d .
C1 C 0.2217(2) 0.15216(9) 0.7075(3) 0.0743(7) Uani 1 1 d D
C2 C 0.3186(3) 0.13675(10) 0.8548(3) 0.1027(9) Uani 1 1 d .
H2A H 0.3955 0.1293 0.8481 0.123 Uiso 1 1 calc R
H2B H 0.3285 0.1587 0.9349 0.123 Uiso 1 1 calc R
C3 C 0.2442(2) 0.09306(9) 0.8564(2) 0.0839(8) Uani 1 1 d .
H3A H 0.1959 0.0968 0.9162 0.101 Uiso 1 1 calc R
H3B H 0.2905 0.0639 0.8806 0.101 Uiso 1 1 calc R
C4 C 0.1726(2) 0.09988(8) 0.6892(2) 0.0636(6) Uani 1 1 d .
C5 C 0.21395(19) 0.06965(7) 0.5891(2) 0.0566(5) Uani 1 1 d .
C6 C 0.3064(2) 0.04128(8) 0.6471(2) 0.0594(6) Uani 1 1 d .
C7 C 0.40446(19) 0.01523(8) 0.7041(2) 0.0546(5) Uani 1 1 d .
C8 C 0.40021(19) -0.03624(8) 0.7333(2) 0.0545(5) Uani 1 1 d .
C9 C 0.5017(2) -0.06439(8) 0.7664(2) 0.0664(6) Uani 1 1 d .
H9 H 0.5749 -0.0503 0.7781 0.080 Uiso 1 1 calc R
C10 C 0.4964(3) -0.11296(10) 0.7824(3) 0.0848(8) Uani 1 1 d .
H10 H 0.5656 -0.1312 0.8047 0.102 Uiso 1 1 calc R
C11 C 0.3902(3) -0.13427(10) 0.7657(3) 0.0955(9) Uani 1 1 d .
H11 H 0.3864 -0.1671 0.7752 0.115 Uiso 1 1 calc R
C12 C 0.2879(3) -0.10688(11) 0.7344(3) 0.0912(8) Uani 1 1 d .
H12 H 0.2152 -0.1212 0.7237 0.109 Uiso 1 1 calc R
C13 C 0.2934(2) -0.05842(9) 0.7190(2) 0.0714(7) Uani 1 1 d .
H13 H 0.2241 -0.0403 0.6986 0.086 Uiso 1 1 calc R
C14 C 0.52221(18) 0.03919(7) 0.7324(2) 0.0540(5) Uani 1 1 d .
C15 C 0.6067(2) 0.04413(8) 0.8736(2) 0.0752(7) Uani 1 1 d .
H15 H 0.5907 0.0321 0.9529 0.090 Uiso 1 1 calc R
C16 C 0.7138(2) 0.06665(9) 0.8974(3) 0.0860(8) Uani 1 1 d .
H16 H 0.7697 0.0698 0.9928 0.103 Uiso 1 1 calc R
C17 C 0.7395(2) 0.08463(8) 0.7820(3) 0.0797(7) Uani 1 1 d .
H17 H 0.8125 0.0997 0.7986 0.096 Uiso 1 1 calc R
C18 C 0.6558(2) 0.08010(8) 0.6422(3) 0.0759(7) Uani 1 1 d .
H18 H 0.6719 0.0924 0.5633 0.091 Uiso 1 1 calc R
C19 C 0.5483(2) 0.05763(8) 0.6174(2) 0.0664(6) Uani 1 1 d .
H19 H 0.4925 0.0548 0.5218 0.080 Uiso 1 1 calc R
C20 C 0.15496(18) 0.07352(7) 0.4252(2) 0.0554(5) Uani 1 1 d .
C21 C 0.06566(19) 0.10621(8) 0.3572(2) 0.0686(6) Uani 1 1 d .
H21 H 0.0382 0.1260 0.4141 0.082 Uiso 1 1 calc R
C22 C 0.0164(2) 0.10999(10) 0.2051(3) 0.0869(8) Uani 1 1 d .
H22 H -0.0425 0.1326 0.1608 0.104 Uiso 1 1 calc R
C23 C 0.0541(2) 0.08067(11) 0.1208(3) 0.0934(9) Uani 1 1 d .
H23 H 0.0203 0.0831 0.0188 0.112 Uiso 1 1 calc R
C24 C 0.1411(2) 0.04778(10) 0.1851(3) 0.0907(8) Uani 1 1 d .
H24 H 0.1664 0.0277 0.1270 0.109 Uiso 1 1 calc R
C25 C 0.1915(2) 0.04422(8) 0.3359(3) 0.0715(7) Uani 1 1 d .
H25 H 0.2513 0.0218 0.3787 0.086 Uiso 1 1 calc R
C26 C -0.0003(2) 0.05318(10) 0.6573(3) 0.1023(9) Uani 1 1 d .
H26A H 0.0186 0.0319 0.5925 0.154 Uiso 1 1 calc R
H26B H -0.0860 0.0549 0.6293 0.154 Uiso 1 1 calc R
H26C H 0.0355 0.0418 0.7565 0.154 Uiso 1 1 calc R
C27 C 0.2572(2) 0.17591(8) 0.5937(3) 0.0740(7) Uani 1 1 d .
C28 C 0.3651(3) 0.16627(9) 0.5776(3) 0.0918(8) Uani 1 1 d .
H28 H 0.4188 0.1453 0.6425 0.110 Uiso 1 1 calc R
C29 C 0.3951(3) 0.18699(11) 0.4678(4) 0.1154(11) Uani 1 1 d .
H29 H 0.4678 0.1796 0.4591 0.139 Uiso 1 1 calc R
C30 C 0.3182(4) 0.21821(12) 0.3725(4) 0.1254(12) Uani 1 1 d .
H30 H 0.3379 0.2319 0.2981 0.151 Uiso 1 1 calc R
C31 C 0.2107(3) 0.22947(10) 0.3864(4) 0.1067(10) Uani 1 1 d .
H31 H 0.1588 0.2513 0.3226 0.128 Uiso 1 1 calc R
C32 C 0.1801(3) 0.20835(8) 0.4951(3) 0.0795(7) Uani 1 1 d .
C33 C -0.0087(3) 0.24880(10) 0.4190(3) 0.1023(9) Uani 1 1 d .
H33A H -0.0317 0.2381 0.3181 0.123 Uiso 1 1 calc R
H33B H 0.0270 0.2801 0.4270 0.123 Uiso 1 1 calc R
C34 C -0.1170(3) 0.25089(10) 0.4607(3) 0.0815(7) Uani 1 1 d .
C35 C -0.1555(3) 0.21258(10) 0.5190(3) 0.0970(9) Uani 1 1 d .
H35 H -0.1119 0.1844 0.5379 0.116 Uiso 1 1 calc R
C36 C -0.2584(3) 0.21598(12) 0.5493(3) 0.1099(10) Uani 1 1 d .
H36 H -0.2835 0.1900 0.5891 0.132 Uiso 1 1 calc R
C37 C -0.3241(3) 0.25675(14) 0.5221(4) 0.1187(11) Uani 1 1 d .
H37 H -0.3946 0.2585 0.5410 0.142 Uiso 1 1 calc R
C38 C -0.2852(3) 0.29501(13) 0.4667(4) 0.1210(11) Uani 1 1 d .
H38 H -0.3289 0.3232 0.4492 0.145 Uiso 1 1 calc R
C39 C -0.1829(3) 0.29246(10) 0.4368(3) 0.1047(9) Uani 1 1 d .
H39 H -0.1572 0.3190 0.3998 0.126 Uiso 1 1 calc R
H1 H 0.1601(15) 0.1698(6) 0.729(2) 0.068(7) Uiso 1 1 d D

loop_
_atom_site_aniso_label
_atom_site_aniso_U_11
_atom_site_aniso_U_22
_atom_site_aniso_U_33
_atom_site_aniso_U_23
_atom_site_aniso_U_13
_atom_site_aniso_U_12
O1 0.0704(12) 0.0990(13) 0.0780(12) 0.0021(9) 0.0335(10) 0.0127(10)
O2 0.0953(13) 0.0901(12) 0.0801(13) 0.0251(9) 0.0285(11) 0.0277(11)
C1 0.0850(19) 0.0741(17) 0.0523(15) -0.0034(12) 0.0121(14) 0.0135(15)
C2 0.120(2) 0.099(2) 0.0570(17) 0.0002(14) -0.0051(16) 0.0063(19)
C3 0.105(2) 0.0959(19) 0.0499(16) 0.0106(13) 0.0280(15) 0.0192(16)
C4 0.0588(15) 0.0769(16) 0.0513(14) 0.0054(11) 0.0162(12) 0.0123(12)
C5 0.0526(13) 0.0641(13) 0.0495(13) 0.0040(10) 0.0146(11) 0.0025(11)
C6 0.0542(14) 0.0730(15) 0.0474(13) 0.0020(11) 0.0147(11) 0.0011(13)
C7 0.0503(14) 0.0762(15) 0.0339(11) 0.0021(10) 0.0116(10) 0.0069(12)
C8 0.0517(14) 0.0727(15) 0.0361(12) 0.0069(10) 0.0128(10) 0.0060(12)
C9 0.0661(16) 0.0782(17) 0.0472(14) 0.0102(11) 0.0122(12) 0.0087(14)
C10 0.099(2) 0.085(2) 0.0584(16) 0.0157(13) 0.0161(15) 0.0223(18)
C11 0.126(3) 0.082(2) 0.075(2) 0.0156(14) 0.034(2) -0.003(2)
C12 0.102(2) 0.097(2) 0.081(2) 0.0079(16) 0.0403(18) -0.0222(19)
C13 0.0685(17) 0.0871(19) 0.0585(15) 0.0035(13) 0.0234(13) -0.0029(14)
C14 0.0494(13) 0.0702(14) 0.0411(13) 0.0023(10) 0.0152(11) 0.0064(11)
C15 0.0631(16) 0.111(2) 0.0438(14) -0.0020(13) 0.0114(12) -0.0085(15)
C16 0.0689(18) 0.123(2) 0.0538(17) -0.0177(14) 0.0086(14) -0.0142(16)
C17 0.0683(17) 0.0879(18) 0.084(2) -0.0184(15) 0.0292(16) -0.0132(14)
C18 0.0791(19) 0.0854(18) 0.0689(18) 0.0016(13) 0.0342(16) -0.0077(15)
C19 0.0611(15) 0.0871(16) 0.0480(14) 0.0038(11) 0.0166(12) -0.0017(13)
C20 0.0453(13) 0.0659(14) 0.0502(14) 0.0043(11) 0.0122(11) 0.0016(11)
C21 0.0585(15) 0.0849(16) 0.0532(15) 0.0030(12) 0.0100(12) 0.0132(13)
C22 0.0659(17) 0.121(2) 0.0578(17) 0.0149(15) 0.0042(14) 0.0213(16)
C23 0.0711(18) 0.154(3) 0.0463(16) 0.0067(17) 0.0117(14) 0.0139(19)
C24 0.0746(18) 0.138(2) 0.0548(17) -0.0075(16) 0.0187(14) 0.0178(18)
C25 0.0650(16) 0.0885(17) 0.0579(16) 0.0008(13) 0.0194(13) 0.0165(13)
C26 0.090(2) 0.119(2) 0.113(2) -0.0046(18) 0.0556(19) -0.0135(18)
C27 0.0799(19) 0.0617(15) 0.0705(18) -0.0048(12) 0.0166(15) 0.0004(14)
C28 0.081(2) 0.0790(18) 0.106(2) 0.0020(16) 0.0241(18) 0.0023(16)
C29 0.109(3) 0.097(2) 0.158(3) 0.015(2) 0.070(3) -0.006(2)
C30 0.139(3) 0.103(3) 0.155(3) 0.036(2) 0.079(3) 0.003(2)
C31 0.120(3) 0.086(2) 0.124(3) 0.0373(18) 0.057(2) 0.0154(19)
C32 0.086(2) 0.0693(16) 0.082(2) 0.0135(14) 0.0286(16) 0.0079(15)
C33 0.107(2) 0.097(2) 0.092(2) 0.0301(16) 0.0245(19) 0.0356(18)
C34 0.088(2) 0.0757(19) 0.0665(17) 0.0012(14) 0.0128(15) 0.0165(16)
C35 0.106(2) 0.080(2) 0.097(2) -0.0043(16) 0.0275(19) 0.0084(18)
C36 0.115(3) 0.096(2) 0.117(3) -0.0120(19) 0.042(2) -0.008(2)
C37 0.117(3) 0.103(3) 0.139(3) -0.034(2) 0.050(2) -0.003(2)
C38 0.120(3) 0.100(3) 0.140(3) -0.011(2) 0.045(2) 0.029(2)
C39 0.109(3) 0.083(2) 0.111(3) 0.0033(17) 0.028(2) 0.0198(19)

loop_
_atom_type_symbol
_atom_type_description
_atom_type_scat_dispersion_real
_atom_type_scat_dispersion_imag
_atom_type_scat_source
C C 0.0033 0.0016 'International Tables Vol C Tables 4.2.6.8 and 6.1.1.4'
H H 0.0000 0.0000 'International Tables Vol C Tables 4.2.6.8 and 6.1.1.4'
O O 0.0106 0.0060 'International Tables Vol C Tables 4.2.6.8 and 6.1.1.4'

loop_
_geom_angle_atom_site_label_1
_geom_angle_atom_site_label_2
_geom_angle_atom_site_label_3
_geom_angle
C26 O1 C4 113.08(18)
C32 O2 C33 118.5(2)
C27 C1 C2 120.1(2)
C27 C1 C4 122.30(19)
C2 C1 C4 87.86(18)
C27 C1 H1 112.5(12)
C2 C1 H1 107.9(12)
C4 C1 H1 102.7(11)
C3 C2 C1 89.8(2)
C3 C2 H2A 113.7
C1 C2 H2A 113.7
C3 C2 H2B 113.7
C1 C2 H2B 113.7
H2A C2 H2B 110.9
C2 C3 C4 89.13(18)
C2 C3 H3A 113.8
C4 C3 H3A 113.8
C2 C3 H3B 113.8
C4 C3 H3B 113.8
H3A C3 H3B 111.0
O1 C4 C5 112.36(18)
O1 C4 C3 114.36(18)
C5 C4 C3 115.36(18)
O1 C4 C1 111.19(19)
C5 C4 C1 113.66(18)
C3 C4 C1 87.65(18)
C6 C5 C20 119.66(19)
C6 C5 C4 119.2(2)
C20 C5 C4 121.03(19)
C5 C6 C7 175.8(2)
C6 C7 C8 122.4(2)
C6 C7 C14 117.29(19)
C8 C7 C14 120.25(18)
C13 C8 C9 117.7(2)
C13 C8 C7 121.2(2)
C9 C8 C7 121.0(2)
C10 C9 C8 121.3(2)
C10 C9 H9 119.3
C8 C9 H9 119.3
C11 C10 C9 120.2(3)
C11 C10 H10 119.9
C9 C10 H10 119.9
C10 C11 C12 119.6(3)
C10 C11 H11 120.2
C12 C11 H11 120.2
C13 C12 C11 120.1(3)
C13 C12 H12 119.9
C11 C12 H12 119.9
C12 C13 C8 121.1(2)
C12 C13 H13 119.5
C8 C13 H13 119.5
C19 C14 C15 118.4(2)
C19 C14 C7 120.29(19)
C15 C14 C7 121.35(19)
C16 C15 C14 120.4(2)
C16 C15 H15 119.8
C14 C15 H15 119.8
C15 C16 C17 120.8(2)
C15 C16 H16 119.6
C17 C16 H16 119.6
C18 C17 C16 118.9(2)
C18 C17 H17 120.5
C16 C17 H17 120.5
C17 C18 C19 120.6(2)
C17 C18 H18 119.7
C19 C18 H18 119.7
C18 C19 C14 120.8(2)
C18 C19 H19 119.6
C14 C19 H19 119.6
C21 C20 C25 117.5(2)
C21 C20 C5 122.5(2)
C25 C20 C5 119.91(19)
C20 C21 C22 120.9(2)
C20 C21 H21 119.6
C22 C21 H21 119.6
C23 C22 C21 120.1(2)
C23 C22 H22 120.0
C21 C22 H22 120.0
C22 C23 C24 120.2(3)
C22 C23 H23 119.9
C24 C23 H23 119.9
C23 C24 C25 120.1(2)
C23 C24 H24 119.9
C25 C24 H24 119.9
C24 C25 C20 121.2(2)
C24 C25 H25 119.4
C20 C25 H25 119.4
O1 C26 H26A 109.5
O1 C26 H26B 109.5
H26A C26 H26B 109.5
O1 C26 H26C 109.5
H26A C26 H26C 109.5
H26B C26 H26C 109.5
C28 C27 C32 116.9(3)
C28 C27 C1 122.3(2)
C32 C27 C1 120.7(2)
C29 C28 C27 122.0(3)
C29 C28 H28 119.0
C27 C28 H28 119.0
C30 C29 C28 120.0(3)
C30 C29 H29 120.0
C28 C29 H29 120.0
C29 C30 C31 119.9(3)
C29 C30 H30 120.0
C31 C30 H30 120.0
C30 C31 C32 120.1(3)
C30 C31 H31 120.0
C32 C31 H31 120.0
O2 C32 C31 123.9(2)
O2 C32 C27 115.0(2)
C31 C32 C27 121.1(3)
O2 C33 C34 108.3(2)
O2 C33 H33A 110.0
C34 C33 H33A 110.0
O2 C33 H33B 110.0
C34 C33 H33B 110.0
H33A C33 H33B 108.4
C35 C34 C39 118.4(3)
C35 C34 C33 122.7(3)
C39 C34 C33 119.0(3)
C36 C35 C34 120.0(3)
C36 C35 H35 120.0
C34 C35 H35 120.0
C37 C36 C35 121.1(3)
C37 C36 H36 119.4
C35 C36 H36 119.4
C36 C37 C38 119.0(3)
C36 C37 H37 120.5
C38 C37 H37 120.5
C37 C38 C39 120.8(3)
C37 C38 H38 119.6
C39 C38 H38 119.6
C38 C39 C34 120.7(3)
C38 C39 H39 119.7
C34 C39 H39 119.7

loop_
_geom_bond_atom_site_label_1
_geom_bond_atom_site_label_2
_geom_bond_distance
O1 C26 1.423(3)
O1 C4 1.423(2)
O2 C32 1.369(3)
O2 C33 1.413(3)
C1 C27 1.490(3)
C1 C2 1.540(3)
C1 C4 1.570(3)
C1 H1 0.977(14)
C2 C3 1.522(3)
C2 H2A 0.9700
C2 H2B 0.9700
C3 C4 1.552(3)
C3 H3A 0.9700
C3 H3B 0.9700
C4 C5 1.514(3)
C5 C6 1.311(3)
C5 C20 1.498(3)
C6 C7 1.320(3)
C7 C8 1.481(3)
C7 C14 1.494(3)
C8 C13 1.384(3)
C8 C9 1.385(3)
C9 C10 1.380(3)
C9 H9 0.9300
C10 C11 1.360(3)
C10 H10 0.9300
C11 C12 1.383(4)
C11 H11 0.9300
C12 C13 1.377(3)
C12 H12 0.9300
C13 H13 0.9300
C14 C19 1.377(3)
C14 C15 1.384(3)
C15 C16 1.371(3)
C15 H15 0.9300
C16 C17 1.373(3)
C16 H16 0.9300
C17 C18 1.370(3)
C17 H17 0.9300
C18 C19 1.373(3)
C18 H18 0.9300
C19 H19 0.9300
C20 C21 1.380(3)
C20 C25 1.386(3)
C21 C22 1.387(3)
C21 H21 0.9300
C22 C23 1.357(3)
C22 H22 0.9300
C23 C24 1.361(3)
C23 H23 0.9300
C24 C25 1.376(3)
C24 H24 0.9300
C25 H25 0.9300
C26 H26A 0.9600
C26 H26B 0.9600
C26 H26C 0.9600
C27 C28 1.386(3)
C27 C32 1.399(3)
C28 C29 1.383(4)
C28 H28 0.9300
C29 C30 1.361(4)
C29 H29 0.9300
C30 C31 1.381(4)
C30 H30 0.9300
C31 C32 1.381(3)
C31 H31 0.9300
C33 C34 1.500(3)
C33 H33A 0.9700
C33 H33B 0.9700
C34 C35 1.377(3)
C34 C39 1.381(3)
C35 C36 1.374(4)
C35 H35 0.9300
C36 C37 1.361(4)
C36 H36 0.9300
C37 C38 1.364(4)
C37 H37 0.9300
C38 C39 1.365(4)
C38 H38 0.9300
C39 H39 0.9300

loop_
_geom_torsion_atom_site_label_1
_geom_torsion_atom_site_label_2
_geom_torsion_atom_site_label_3
_geom_torsion_atom_site_label_4
_geom_torsion
C27 C1 C2 C3 -144.3(2)
C4 C1 C2 C3 -17.69(19)
C1 C2 C3 C4 17.89(19)
C26 O1 C4 C5 62.7(2)
C26 O1 C4 C3 -71.3(2)
C26 O1 C4 C1 -168.65(19)
C2 C3 C4 O1 -129.8(2)
C2 C3 C4 C5 97.6(2)
C2 C3 C4 C1 -17.55(19)
C27 C1 C4 O1 -102.6(3)
C2 C1 C4 O1 132.6(2)
C27 C1 C4 C5 25.4(3)
C2 C1 C4 C5 -99.4(2)
C27 C1 C4 C3 142.1(2)
C2 C1 C4 C3 17.35(19)
O1 C4 C5 C6 -135.1(2)
C3 C4 C5 C6 -1.6(3)
C1 C4 C5 C6 97.5(2)
O1 C4 C5 C20 48.1(3)
C3 C4 C5 C20 -178.41(19)
C1 C4 C5 C20 -79.3(2)
C20 C5 C6 C7 82(3)
C4 C5 C6 C7 -95(3)
C5 C6 C7 C8 -168(3)
C5 C6 C7 C14 9(3)
C6 C7 C8 C13 -8.0(3)
C14 C7 C8 C13 174.87(18)
C6 C7 C8 C9 167.64(19)
C14 C7 C8 C9 -9.5(3)
C13 C8 C9 C10 1.0(3)
C7 C8 C9 C10 -174.82(19)
C8 C9 C10 C11 0.0(3)
C9 C10 C11 C12 -0.8(4)
C10 C11 C12 C13 0.6(4)
C11 C12 C13 C8 0.4(4)
C9 C8 C13 C12 -1.2(3)
C7 C8 C13 C12 174.6(2)
C6 C7 C14 C19 -63.0(3)
C8 C7 C14 C19 114.3(2)
C6 C7 C14 C15 116.1(2)
C8 C7 C14 C15 -66.7(3)
C19 C14 C15 C16 -0.3(3)
C7 C14 C15 C16 -179.4(2)
C14 C15 C16 C17 -0.1(4)
C15 C16 C17 C18 0.5(4)
C16 C17 C18 C19 -0.5(4)
C17 C18 C19 C14 0.0(3)
C15 C14 C19 C18 0.4(3)
C7 C14 C19 C18 179.42(19)
C6 C5 C20 C21 -173.1(2)
C4 C5 C20 C21 3.7(3)
C6 C5 C20 C25 5.5(3)
C4 C5 C20 C25 -177.64(19)
C25 C20 C21 C22 -1.2(3)
C5 C20 C21 C22 177.5(2)
C20 C21 C22 C23 1.4(4)
C21 C22 C23 C24 -0.6(4)
C22 C23 C24 C25 -0.2(4)
C23 C24 C25 C20 0.4(4)
C21 C20 C25 C24 0.3(3)
C5 C20 C25 C24 -178.4(2)
C2 C1 C27 C28 31.0(4)
C4 C1 C27 C28 -77.4(3)
C2 C1 C27 C32 -150.7(2)
C4 C1 C27 C32 100.9(3)
C32 C27 C28 C29 -1.0(4)
C1 C27 C28 C29 177.3(3)
C27 C28 C29 C30 0.6(5)
C28 C29 C30 C31 0.6(5)
C29 C30 C31 C32 -1.3(5)
C33 O2 C32 C31 0.4(4)
C33 O2 C32 C27 -179.4(2)
C30 C31 C32 O2 -178.8(3)
C30 C31 C32 C27 0.9(4)
C28 C27 C32 O2 -180.0(2)
C1 C27 C32 O2 1.7(3)
C28 C27 C32 C31 0.3(4)
C1 C27 C32 C31 -178.0(2)
C32 O2 C33 C34 178.4(2)
O2 C33 C34 C35 -31.7(4)
O2 C33 C34 C39 149.9(2)
C39 C34 C35 C36 1.2(4)
C33 C34 C35 C36 -177.2(3)
C34 C35 C36 C37 0.3(5)
C35 C36 C37 C38 -1.4(5)
C36 C37 C38 C39 1.0(5)
C37 C38 C39 C34 0.6(5)
C35 C34 C39 C38 -1.6(4)
C33 C34 C39 C38 176.8(3)
